data_4125000
loop_
_publ_author_name
'Yan, Xuzhou'
'Wang, Ming'
'Cook, Timothy R.'
'Zhang, Mingming'
'Saha, Manik Lal'
'Zhou, Zhixuan'
'Li, Xiaopeng'
'Huang, Feihe'
'Stang, Peter J.'

_publ_section_title
;
 Light-Emitting Superstructures with Anion Effect: Coordination-Driven
 Self-Assembly of Pure Tetraphenylethylene Metallacycles and Metallacages.
;
_journal_issue 13
_journal_name_full 'Journal of the American Chemical Society'
_journal_page_first 4580
_journal_page_last 4588
_journal_paper_doi 10.1021/jacs.6b00846
_journal_volume 138
_journal_year 2016
_chemical_formula_moiety 'C50 H78 Br2 P4 Pt2, 0.5(C H2 Cl2)'
_chemical_formula_sum 'C50.5 H79 Br2 Cl P4 Pt2'
_chemical_formula_weight 1395.46
_chemical_name_common pjs257
_space_group_crystal_system monoclinic
_space_group_IT_number 14
_space_group_name_Hall '-P 2yn'
_space_group_name_H-M_alt 'P 1 21/n 1'
_symmetry_space_group_name_Hall '-P 2yn'
_symmetry_space_group_name_H-M 'P 1 21/n 1'
_atom_sites_solution_hydrogens geom
_cell_angle_alpha 90
_cell_angle_beta 108.110(2)
_cell_angle_gamma 90
_cell_formula_units_Z 4
_cell_length_a 22.2131(7)
_cell_length_b 10.9141(3)
_cell_length_c 24.0009(7)
_cell_measurement_reflns_used 9178
_cell_measurement_temperature 150(1)
_cell_measurement_theta_max 27.9247
_cell_measurement_theta_min 2.3970
_cell_volume 5530.4(3)
_computing_cell_refinement 'SAINT V8.34A (Bruker AXS Inc., 2013)'
_computing_data_collection 'Bruker Instrument Service 2014.9.0.0 (Bruker AXS Inc.)'
_computing_data_reduction 'SAINT V8.34A (Bruker AXS Inc., 2013)'
_computing_molecular_graphics 'ORTEP-3 (L. J. Farrugia, J. Appl. Cryst. (2012),45, 849-854.)'
_computing_publication_material 'APEX2 v2014.9-0 (Bruker AXS Inc.)'
_computing_structure_refinement 'SHELXL-2014/6 (Sheldrick, 2014)'
_computing_structure_solution 'SHELXT-2014/9 (Sheldrick, 2014)'
_diffrn_ambient_temperature 150(1)
_diffrn_detector_area_resol_mean 8.3333
_diffrn_measured_fraction_theta_full 0.999
_diffrn_measured_fraction_theta_max 0.999
_diffrn_measurement_device_type 'Bruker Kappa APEX II CCD'
_diffrn_measurement_method '\f and \w scans'
_diffrn_radiation_monochromator graphite
_diffrn_radiation_type 'Mo K\a'
_diffrn_radiation_wavelength 0.71073
_diffrn_reflns_av_R_equivalents 0.0420
_diffrn_reflns_av_unetI/netI 0.0280
_diffrn_reflns_limit_h_max 29
_diffrn_reflns_limit_h_min -24
_diffrn_reflns_limit_k_max 14
_diffrn_reflns_limit_k_min -14
_diffrn_reflns_limit_l_max 28
_diffrn_reflns_limit_l_min -31
_diffrn_reflns_number 116612
_diffrn_reflns_theta_full 27.88
_diffrn_reflns_theta_max 27.88
_diffrn_reflns_theta_min 2.07
_diffrn_source 'fine-focus tube'
_diffrn_source_type 'Siemans KFFMO2K-90'
_exptl_absorpt_coefficient_mu 6.694
_exptl_absorpt_correction_T_max 0.27
_exptl_absorpt_correction_T_min 0.20
_exptl_absorpt_correction_type multi-scan
_exptl_absorpt_process_details
;
Sheldrick, G. M. (2014). SADABS V2014/4 BRUKER AXS Inc. Madison WI 53711 USA
;
_exptl_crystal_colour colourless
_exptl_crystal_density_diffrn 1.676
_exptl_crystal_density_method 'not measured'
_exptl_crystal_description prism
_exptl_crystal_F_000 2740
_exptl_crystal_size_max 0.420
_exptl_crystal_size_mid 0.280
_exptl_crystal_size_min 0.266
_refine_diff_density_max 1.302
_refine_diff_density_min -1.512
_refine_ls_extinction_method none
_refine_ls_goodness_of_fit_ref 1.051
_refine_ls_hydrogen_treatment constr
_refine_ls_matrix_type full
_refine_ls_number_parameters 554
_refine_ls_number_reflns 13189
_refine_ls_number_restraints 6
_refine_ls_restrained_S_all 1.055
_refine_ls_R_factor_all 0.0440
_refine_ls_R_factor_gt 0.0330
_refine_ls_shift/su_max 0.002
_refine_ls_shift/su_mean 0.000
_refine_ls_structure_factor_coef Fsqd
_refine_ls_weighting_details 'w=1/[\s^2^(Fo^2^)+(0.0133P)^2^+24.4330P] where P=(Fo^2^+2Fc^2^)/3'
_refine_ls_weighting_scheme calc
_refine_ls_wR_factor_gt 0.0599
_refine_ls_wR_factor_ref 0.0633
_reflns_number_gt 11260
_reflns_number_total 13189
_reflns_threshold_expression 'I > 2\s(I)'
_cod_data_source_file ja6b00846_si_002.cif
_cod_data_source_block I
_cod_depositor_comments 'Adding full bibliography for 4125000--4125001.cif.'
_cod_original_formula_sum 'C50.50 H79 Br2 Cl P4 Pt2'
_cod_database_code 4125000

loop_
_space_group_symop_operation_xyz
'x, y, z'
'-x+1/2, y+1/2, -z+1/2'
'-x, -y, -z'
'x-1/2, -y-1/2, z-1/2'

loop_
_atom_site_type_symbol
_atom_site_label
_atom_site_fract_x
_atom_site_fract_y
_atom_site_fract_z
_atom_site_U_iso_or_equiv
_atom_site_adp_type
_atom_site_calc_flag
_atom_site_refinement_flags_adp
_atom_site_refinement_flags_occupancy
_atom_site_refinement_flags_posn
_atom_site_occupancy
_atom_site_disorder_assembly
_atom_site_disorder_group
Pt Pt1 0.39925(2) 0.71345(2) 0.77731(2) 0.02311(4) Uani d . . . 1.0 . .
Pt Pt2 0.81092(2) 0.66931(2) 0.62005(2) 0.02086(4) Uani d . . . 1.0 . .
Br Br1 0.33229(10) 0.70372(15) 0.84498(8) 0.0560(4) Uani d . P . 0.903(7) A 1
Br Br1A 0.3539(5) 0.7304(7) 0.8594(3) 0.025(2) Uiso d . P . 0.097(7) A 2
Br Br2 0.92942(2) 0.64972(6) 0.64196(2) 0.04676(14) Uani d . . . 1.0 . .
P P1 0.33961(5) 0.88009(10) 0.73359(5) 0.0257(2) Uani d . . . 1.0 . .
P P2 0.46180(6) 0.55071(12) 0.81998(5) 0.0344(3) Uani d . . D 1.0 . .
P P3 0.79579(6) 0.66628(11) 0.52109(5) 0.0300(2) Uani d . . . 1.0 . .
P P4 0.82920(5) 0.66198(10) 0.71934(5) 0.0232(2) Uani d . . . 1.0 . .
C C1 0.3641(2) 0.9574(4) 0.6772(2) 0.0330(10) Uani d . . . 1.0 . .
H H1A 0.4079 0.9877 0.6952 0.04 Uiso calc U . R 1.0 . .
H H1B 0.3653 0.8962 0.6471 0.04 Uiso calc U . R 1.0 . .
C C2 0.3232(2) 1.0641(4) 0.6468(2) 0.0391(12) Uani d . . . 1.0 . .
H H2A 0.2803 1.0348 0.6264 0.059 Uiso calc U . R 1.0 . .
H H2B 0.3414 1.1008 0.6183 0.059 Uiso calc U . R 1.0 . .
H H2C 0.3215 1.1258 0.6759 0.059 Uiso calc U . R 1.0 . .
C C3 0.2563(2) 0.8446(5) 0.6990(2) 0.0379(11) Uani d . . . 1.0 . .
H H3A 0.2387 0.8112 0.729 0.045 Uiso calc U . R 1.0 . .
H H3B 0.2334 0.9214 0.6839 0.045 Uiso calc U . R 1.0 . .
C C4 0.2443(3) 0.7531(6) 0.6489(3) 0.0543(15) Uani d . . . 1.0 . .
H H4A 0.2592 0.7874 0.6178 0.081 Uiso calc U . R 1.0 . .
H H4B 0.1988 0.7361 0.6333 0.081 Uiso calc U . R 1.0 . .
H H4C 0.2672 0.6769 0.6634 0.081 Uiso calc U . R 1.0 . .
C C5 0.3371(2) 1.0004(5) 0.7856(2) 0.0447(13) Uani d . . . 1.0 . .
H H5A 0.311 1.0692 0.7641 0.054 Uiso calc U . R 1.0 . .
H H5B 0.3165 0.9679 0.8137 0.054 Uiso calc U . R 1.0 . .
C C6 0.4027(3) 1.0479(6) 0.8194(3) 0.075(2) Uani d . . . 1.0 . .
H H6A 0.4295 0.9794 0.8391 0.112 Uiso calc U . R 1.0 . .
H H6B 0.3992 1.1077 0.8487 0.112 Uiso calc U . R 1.0 . .
H H6C 0.4217 1.0872 0.7922 0.112 Uiso calc U . R 1.0 . .
C C7 0.5482(4) 0.5695(11) 0.8293(5) 0.049(3) Uani d . P D 0.649(9) B 1
H H7A 0.5709 0.4932 0.8458 0.059 Uiso calc U P R 0.649(9) B 1
H H7B 0.5539 0.5838 0.7906 0.059 Uiso calc U P R 0.649(9) B 1
C C8 0.5775(5) 0.6805(11) 0.8714(5) 0.065(3) Uani d . P . 0.649(9) B 1
H H8A 0.6226 0.6881 0.8755 0.098 Uiso calc U P R 0.649(9) B 1
H H8B 0.5555 0.7563 0.8548 0.098 Uiso calc U P R 0.649(9) B 1
H H8C 0.5724 0.6658 0.91 0.098 Uiso calc U P R 0.649(9) B 1
C C9 0.4507(2) 0.4190(5) 0.7707(2) 0.0395(12) Uani d . . . 1.0 . .
H H9A 0.4638 0.442 0.7363 0.047 Uiso calc U . R 1.0 . .
H H9B 0.4785 0.3514 0.7912 0.047 Uiso calc U . R 1.0 . .
C C10 0.3836(3) 0.3745(5) 0.7499(2) 0.0473(13) Uani d . . . 1.0 . .
H H10A 0.3722 0.3409 0.7831 0.071 Uiso calc U . R 1.0 . .
H H10B 0.3795 0.3104 0.7203 0.071 Uiso calc U . R 1.0 . .
H H10C 0.3554 0.4428 0.7327 0.071 Uiso calc U . R 1.0 . .
C C11 0.4593(7) 0.4926(11) 0.8877(5) 0.073(4) Uiso d . P D 0.649(9) B 1
H H11A 0.4839 0.5523 0.917 0.087 Uiso calc U P R 0.649(9) B 1
H H11B 0.4146 0.5034 0.8865 0.087 Uiso calc U P R 0.649(9) B 1
C C12 0.4763(8) 0.3800(14) 0.9141(7) 0.131(6) Uiso d . P D 0.649(9) B 1
H H12A 0.4685 0.3791 0.9521 0.197 Uiso calc U P R 0.649(9) B 1
H H12B 0.4511 0.3156 0.889 0.197 Uiso calc U P R 0.649(9) B 1
H H12C 0.5213 0.3653 0.9199 0.197 Uiso calc U P R 0.649(9) B 1
C C13 0.8460(3) 0.5658(8) 0.4976(3) 0.072(2) Uani d . . . 1.0 . .
H H13A 0.8372 0.5753 0.4548 0.086 Uiso calc U . R 1.0 . .
H H13B 0.8906 0.5898 0.5169 0.086 Uiso calc U . R 1.0 . .
C C14 0.8381(5) 0.4377(8) 0.5105(4) 0.112(4) Uani d . . . 1.0 . .
H H14A 0.8518 0.4255 0.5531 0.167 Uiso calc U . R 1.0 . .
H H14B 0.8639 0.3865 0.4931 0.167 Uiso calc U . R 1.0 . .
H H14C 0.7935 0.4147 0.494 0.167 Uiso calc U . R 1.0 . .
C C15 0.7945(3) 0.8208(6) 0.4896(3) 0.0269(17) Uiso d . P . 0.649(9) B 1
H H15A 0.7871 0.8134 0.4469 0.032 Uiso calc U P R 0.649(9) B 1
H H15B 0.7587 0.8676 0.4954 0.032 Uiso calc U P R 0.649(9) B 1
C C16 0.8554(5) 0.8912(10) 0.5168(5) 0.058(3) Uiso d . P . 0.649(9) B 1
H H16A 0.8522 0.9723 0.4985 0.087 Uiso calc U P R 0.649(9) B 1
H H16B 0.8625 0.9006 0.559 0.087 Uiso calc U P R 0.649(9) B 1
H H16C 0.8909 0.8463 0.5105 0.087 Uiso calc U P R 0.649(9) B 1
C C17 0.7158(3) 0.6225(7) 0.4745(2) 0.0635(19) Uani d . . . 1.0 . .
H H17A 0.7033 0.5465 0.4905 0.076 Uiso calc U . R 1.0 . .
H H17B 0.6858 0.6876 0.4773 0.076 Uiso calc U . R 1.0 . .
C C18 0.7086(3) 0.6018(6) 0.4106(2) 0.0611(17) Uani d . . . 1.0 . .
H H18A 0.7234 0.6744 0.3947 0.092 Uiso calc U . R 1.0 . .
H H18B 0.6639 0.5871 0.3889 0.092 Uiso calc U . R 1.0 . .
H H18C 0.7338 0.5305 0.4067 0.092 Uiso calc U . R 1.0 . .
C C19 0.8806(2) 0.7833(5) 0.7602(2) 0.0357(11) Uani d . . . 1.0 . .
H H19A 0.8898 0.7679 0.8027 0.043 Uiso calc U . R 1.0 . .
H H19B 0.9212 0.7808 0.7513 0.043 Uiso calc U . R 1.0 . .
C C20 0.8520(3) 0.9084(5) 0.7460(3) 0.0592(16) Uani d . . . 1.0 . .
H H20A 0.8406 0.9225 0.7037 0.089 Uiso calc U . R 1.0 . .
H H20B 0.8827 0.9703 0.7667 0.089 Uiso calc U . R 1.0 . .
H H20C 0.8139 0.9141 0.7583 0.089 Uiso calc U . R 1.0 . .
C C21 0.8702(2) 0.5202(4) 0.7496(2) 0.0327(10) Uani d . . . 1.0 . .
H H21A 0.9143 0.5237 0.7484 0.039 Uiso calc U . R 1.0 . .
H H21B 0.8717 0.5123 0.7911 0.039 Uiso calc U . R 1.0 . .
C C22 0.8373(2) 0.4096(4) 0.7157(2) 0.0384(11) Uani d . . . 1.0 . .
H H22A 0.7932 0.4076 0.7157 0.058 Uiso calc U . R 1.0 . .
H H22B 0.8591 0.335 0.7342 0.058 Uiso calc U . R 1.0 . .
H H22C 0.8384 0.4145 0.6753 0.058 Uiso calc U . R 1.0 . .
C C23 0.7601(2) 0.6647(5) 0.74504(18) 0.0304(10) Uani d . . . 1.0 . .
H H23A 0.7368 0.7421 0.7316 0.036 Uiso calc U . R 1.0 . .
H H23B 0.7318 0.5965 0.726 0.036 Uiso calc U . R 1.0 . .
C C24 0.7731(3) 0.6545(6) 0.8111(2) 0.0535(15) Uani d . . . 1.0 . .
H H24A 0.7956 0.5777 0.8252 0.08 Uiso calc U . R 1.0 . .
H H24B 0.7329 0.6552 0.8199 0.08 Uiso calc U . R 1.0 . .
H H24C 0.7992 0.7239 0.8306 0.08 Uiso calc U . R 1.0 . .
C C25 0.43634(17) 0.6544(3) 0.61525(17) 0.0183(8) Uani d . . . 1.0 . .
H H25 0.4149 0.6108 0.5805 0.022 Uiso calc U . R 1.0 . .
C C26 0.41359(18) 0.6492(3) 0.66259(17) 0.0188(8) Uani d . . . 1.0 . .
H H26 0.3773 0.6007 0.6599 0.023 Uiso calc U . R 1.0 . .
C C27 0.44262(18) 0.7137(3) 0.71438(17) 0.0185(7) Uani d . . . 1.0 . .
C C28 0.49759(17) 0.7777(4) 0.71746(17) 0.0213(8) Uani d . . . 1.0 . .
H H28 0.5194 0.8202 0.7524 0.026 Uiso calc U . R 1.0 . .
C C29 0.52123(17) 0.7805(4) 0.67021(17) 0.0206(8) Uani d . . . 1.0 . .
H H29 0.5596 0.8232 0.674 0.025 Uiso calc U . R 1.0 . .
C C30 0.49016(16) 0.7225(3) 0.61758(16) 0.0167(7) Uani d . . . 1.0 . .
C C31 0.51358(17) 0.7367(3) 0.56597(17) 0.0170(7) Uani d . . . 1.0 . .
C C32 0.58376(16) 0.7223(3) 0.57857(16) 0.0164(7) Uani d . . . 1.0 . .
C C33 0.61278(17) 0.6113(4) 0.59873(17) 0.0201(8) Uani d . . . 1.0 . .
H H33 0.588 0.545 0.6051 0.024 Uiso calc U . R 1.0 . .
C C34 0.67763(18) 0.5957(4) 0.60976(18) 0.0222(8) Uani d . . . 1.0 . .
H H34 0.6958 0.5175 0.6217 0.027 Uiso calc U . R 1.0 . .
C C35 0.71648(17) 0.6911(3) 0.60377(16) 0.0180(8) Uani d . . . 1.0 . .
C C36 0.68713(18) 0.8035(4) 0.58536(17) 0.0216(8) Uani d . . . 1.0 . .
H H36 0.7123 0.8717 0.5818 0.026 Uiso calc U . R 1.0 . .
C C37 0.62183(18) 0.8184(4) 0.57208(17) 0.0209(8) Uani d . . . 1.0 . .
H H37 0.6032 0.8955 0.5584 0.025 Uiso calc U . R 1.0 . .
C C38 0.38267(19) 0.8815(4) 0.52363(19) 0.0271(9) Uani d . . . 1.0 . .
H H38 0.4115 0.9365 0.5492 0.033 Uiso calc U . R 1.0 . .
C C39 0.3179(2) 0.8991(5) 0.5113(2) 0.0368(11) Uani d . . . 1.0 . .
H H39 0.3029 0.9662 0.5285 0.044 Uiso calc U . R 1.0 . .
C C40 0.2754(2) 0.8208(5) 0.4748(2) 0.0387(12) Uani d . . . 1.0 . .
H H40 0.2312 0.8335 0.4668 0.046 Uiso calc U . R 1.0 . .
C C41 0.2971(2) 0.7234(5) 0.4497(2) 0.0375(11) Uani d . . . 1.0 . .
H H41 0.2678 0.6682 0.4247 0.045 Uiso calc U . R 1.0 . .
C C42 0.36183(18) 0.7061(4) 0.46085(18) 0.0275(9) Uani d . . . 1.0 . .
H H42 0.3765 0.6406 0.4425 0.033 Uiso calc U . R 1.0 . .
C C43 0.40555(17) 0.7847(4) 0.49905(17) 0.0197(8) Uani d . . . 1.0 . .
C C44 0.47472(17) 0.7612(3) 0.51196(16) 0.0170(7) Uani d . . . 1.0 . .
C C45 0.49648(16) 0.7682(4) 0.45922(16) 0.0169(7) Uani d . . . 1.0 . .
C C46 0.49055(18) 0.8767(4) 0.42722(17) 0.0206(8) Uani d . . . 1.0 . .
H H46 0.4737 0.9473 0.4401 0.025 Uiso calc U . R 1.0 . .
C C47 0.50853(18) 0.8836(4) 0.37757(17) 0.0237(8) Uani d . . . 1.0 . .
H H47 0.5054 0.9591 0.3572 0.028 Uiso calc U . R 1.0 . .
C C48 0.53122(19) 0.7810(4) 0.35709(18) 0.0252(9) Uani d . . . 1.0 . .
H H48 0.543 0.7851 0.3223 0.03 Uiso calc U . R 1.0 . .
C C49 0.5367(2) 0.6728(4) 0.38744(19) 0.0304(10) Uani d . . . 1.0 . .
H H49 0.5521 0.602 0.3733 0.036 Uiso calc U . R 1.0 . .
C C50 0.5200(2) 0.6650(4) 0.43827(18) 0.0263(9) Uani d . . . 1.0 . .
H H50 0.5246 0.5897 0.459 0.032 Uiso calc U . R 1.0 . .
C C7A 0.5428(7) 0.5889(19) 0.8478(8) 0.039(5) Uiso d . P D 0.351(9) B 2
H H7A1 0.5669 0.5164 0.8676 0.047 Uiso calc U P R 0.351(9) B 2
H H7A2 0.5586 0.6112 0.8149 0.047 Uiso calc U P R 0.351(9) B 2
C C8A 0.5545(14) 0.695(3) 0.8908(13) 0.097(10) Uiso d . P . 0.351(9) B 2
H H8A1 0.5999 0.7127 0.9051 0.146 Uiso calc U P R 0.351(9) B 2
H H8A2 0.5314 0.767 0.8711 0.146 Uiso calc U P R 0.351(9) B 2
H H8A3 0.5397 0.6722 0.9239 0.146 Uiso calc U P R 0.351(9) B 2
C C11A 0.4320(9) 0.4786(17) 0.8801(7) 0.057(5) Uiso d . P D 0.351(9) B 2
H H11C 0.3865 0.4965 0.8734 0.068 Uiso calc U P R 0.351(9) B 2
H H11D 0.4386 0.3889 0.8825 0.068 Uiso calc U P R 0.351(9) B 2
C C12A 0.4744(10) 0.544(2) 0.9360(9) 0.089(7) Uiso d . P D 0.351(9) B 2
H H12D 0.4636 0.5145 0.9703 0.133 Uiso calc U P R 0.351(9) B 2
H H12E 0.519 0.5259 0.941 0.133 Uiso calc U P R 0.351(9) B 2
H H12F 0.4674 0.6326 0.932 0.133 Uiso calc U P R 0.351(9) B 2
C C15A 0.8489(8) 0.7799(15) 0.5023(7) 0.048(4) Uiso d . P . 0.351(9) B 2
H H15C 0.8937 0.7608 0.5237 0.058 Uiso calc U P R 0.351(9) B 2
H H15D 0.8431 0.7774 0.4597 0.058 Uiso calc U P R 0.351(9) B 2
C C16A 0.8315(7) 0.9086(13) 0.5199(7) 0.034(3) Uiso d . P . 0.351(9) B 2
H H16D 0.8589 0.9702 0.5104 0.051 Uiso calc U P R 0.351(9) B 2
H H16E 0.7872 0.9267 0.4983 0.051 Uiso calc U P R 0.351(9) B 2
H H16F 0.8375 0.9102 0.5621 0.051 Uiso calc U P R 0.351(9) B 2
C C51 1.0120(8) 0.4011(15) 0.5450(7) 0.088(5) Uiso d . P . 0.5 C -1
H H51A 1.056 0.3777 0.5671 0.106 Uiso calc U P R 0.5 C -1
H H51B 0.9868 0.3998 0.5725 0.106 Uiso calc U P R 0.5 C -1
Cl Cl1 1.0116(4) 0.5592(7) 0.5157(4) 0.169(3) Uiso d . P . 0.5 C -1
Cl Cl2 0.9826(4) 0.3002(8) 0.4926(4) 0.166(3) Uiso d . P . 0.5 C -1

loop_
_atom_site_aniso_label
_atom_site_aniso_U_11
_atom_site_aniso_U_22
_atom_site_aniso_U_33
_atom_site_aniso_U_12
_atom_site_aniso_U_13
_atom_site_aniso_U_23
Pt1 0.02564(8) 0.02699(9) 0.02026(8) -0.00232(6) 0.01232(6) -0.00176(6)
Pt2 0.01230(7) 0.02883(8) 0.02072(8) 0.00203(6) 0.00409(5) 0.00252(6)
Br1 0.0586(8) 0.0803(6) 0.0462(7) -0.0022(7) 0.0409(6) 0.0055(6)
Br2 0.01459(19) 0.0790(4) 0.0465(3) 0.0050(2) 0.00932(19) 0.0017(3)
P1 0.0202(5) 0.0252(6) 0.0357(6) -0.0004(4) 0.0145(5) -0.0039(5)
P2 0.0387(7) 0.0356(7) 0.0252(6) -0.0003(5) 0.0043(5) 0.0089(5)
P3 0.0389(6) 0.0294(6) 0.0251(6) -0.0066(5) 0.0147(5) -0.0026(5)
P4 0.0174(5) 0.0267(5) 0.0214(5) 0.0039(4) 0.0002(4) 0.0018(4)
C1 0.026(2) 0.033(3) 0.043(3) 0.0021(19) 0.014(2) 0.005(2)
C2 0.036(3) 0.027(2) 0.055(3) 0.005(2) 0.016(2) 0.009(2)
C3 0.021(2) 0.045(3) 0.050(3) -0.006(2) 0.014(2) 0.002(2)
C4 0.036(3) 0.065(4) 0.058(4) -0.017(3) 0.010(3) -0.012(3)
C5 0.043(3) 0.041(3) 0.053(3) 0.004(2) 0.021(3) -0.018(3)
C6 0.063(4) 0.057(4) 0.092(5) 0.000(3) 0.006(4) -0.045(4)
C7 0.040(5) 0.072(7) 0.033(5) 0.023(5) 0.008(4) 0.015(5)
C8 0.048(6) 0.078(8) 0.051(6) -0.019(5) -0.012(5) 0.018(6)
C9 0.046(3) 0.034(3) 0.042(3) 0.010(2) 0.020(2) 0.007(2)
C10 0.053(3) 0.041(3) 0.047(3) -0.003(3) 0.015(3) -0.009(3)
C13 0.042(3) 0.120(7) 0.053(4) 0.030(4) 0.016(3) -0.026(4)
C14 0.142(8) 0.095(7) 0.089(6) 0.073(6) 0.023(6) -0.012(5)
C17 0.053(4) 0.104(5) 0.028(3) 0.032(4) 0.006(3) -0.013(3)
C18 0.061(4) 0.077(5) 0.042(3) 0.002(3) 0.010(3) -0.021(3)
C19 0.028(2) 0.045(3) 0.028(2) -0.006(2) 0.0001(19) -0.006(2)
C20 0.052(3) 0.039(3) 0.081(5) -0.007(3) 0.013(3) -0.008(3)
C21 0.027(2) 0.038(3) 0.025(2) 0.0088(19) -0.0037(18) 0.005(2)
C22 0.033(2) 0.029(2) 0.043(3) 0.004(2) -0.003(2) 0.009(2)
C23 0.031(2) 0.040(3) 0.021(2) 0.004(2) 0.0093(18) 0.0033(19)
C24 0.057(4) 0.077(4) 0.029(3) 0.004(3) 0.018(3) 0.002(3)
C25 0.0183(17) 0.0173(19) 0.0172(19) -0.0012(14) 0.0027(15) -0.0019(15)
C26 0.0191(18) 0.0180(19) 0.021(2) -0.0026(15) 0.0084(15) -0.0001(15)
C27 0.0216(18) 0.0135(17) 0.020(2) 0.0034(15) 0.0066(15) 0.0024(15)
C28 0.0171(18) 0.026(2) 0.020(2) -0.0043(16) 0.0050(15) -0.0046(17)
C29 0.0139(17) 0.025(2) 0.022(2) -0.0024(15) 0.0051(15) -0.0024(17)
C30 0.0120(16) 0.0189(19) 0.0185(19) 0.0031(14) 0.0040(14) 0.0001(15)
C31 0.0148(17) 0.0170(19) 0.0198(19) 0.0003(14) 0.0061(14) -0.0016(15)
C32 0.0138(16) 0.0215(19) 0.0131(18) -0.0001(14) 0.0032(14) -0.0019(15)
C33 0.0149(17) 0.019(2) 0.026(2) -0.0024(15) 0.0062(15) 0.0009(16)
C34 0.0188(18) 0.020(2) 0.026(2) 0.0028(15) 0.0052(16) 0.0040(17)
C35 0.0180(17) 0.024(2) 0.0122(18) 0.0034(15) 0.0046(14) 0.0004(15)
C36 0.0172(18) 0.023(2) 0.024(2) -0.0021(15) 0.0054(16) 0.0021(16)
C37 0.0191(18) 0.019(2) 0.024(2) 0.0047(15) 0.0061(16) 0.0038(16)
C38 0.020(2) 0.027(2) 0.031(2) 0.0041(17) 0.0036(17) -0.0008(18)
C39 0.028(2) 0.038(3) 0.044(3) 0.013(2) 0.011(2) -0.002(2)
C40 0.016(2) 0.063(3) 0.034(3) 0.012(2) 0.0025(18) 0.003(2)
C41 0.016(2) 0.061(3) 0.030(3) -0.003(2) 0.0008(18) -0.007(2)
C42 0.0170(19) 0.039(3) 0.024(2) -0.0008(17) 0.0040(16) -0.0064(19)
C43 0.0165(17) 0.023(2) 0.019(2) 0.0012(15) 0.0045(15) 0.0018(16)
C44 0.0158(17) 0.0173(19) 0.0177(19) -0.0010(14) 0.0048(14) -0.0025(15)
C45 0.0111(16) 0.025(2) 0.0115(18) -0.0021(14) -0.0005(13) -0.0017(15)
C46 0.0207(19) 0.0163(18) 0.024(2) 0.0032(15) 0.0057(16) 0.0017(16)
C47 0.0223(19) 0.029(2) 0.018(2) -0.0022(17) 0.0045(16) 0.0053(17)
C48 0.029(2) 0.030(2) 0.019(2) -0.0002(18) 0.0105(17) 0.0002(18)
C49 0.040(2) 0.029(2) 0.028(2) 0.006(2) 0.018(2) -0.0067(19)
C50 0.034(2) 0.024(2) 0.023(2) 0.0046(18) 0.0114(18) 0.0032(17)

loop_
_atom_type_symbol
_atom_type_description
_atom_type_scat_dispersion_real
_atom_type_scat_dispersion_imag
_atom_type_scat_source
C C 0.0033 0.0016 'International Tables Vol C Tables 4.2.6.8 and 6.1.1.4'
H H 0.0000 0.0000 'International Tables Vol C Tables 4.2.6.8 and 6.1.1.4'
P P 0.1023 0.0942 'International Tables Vol C Tables 4.2.6.8 and 6.1.1.4'
Cl Cl 0.1484 0.1585 'International Tables Vol C Tables 4.2.6.8 and 6.1.1.4'
Br Br -0.2901 2.4595 'International Tables Vol C Tables 4.2.6.8 and 6.1.1.4'
Pt Pt -1.7033 8.3905 'International Tables Vol C Tables 4.2.6.8 and 6.1.1.4'

loop_
_geom_angle_atom_site_label_1
_geom_angle_atom_site_label_2
_geom_angle_atom_site_label_3
_geom_angle
C27 Pt1 P2 88.35(11)
C27 Pt1 P1 89.94(11)
P2 Pt1 P1 177.84(4)
C27 Pt1 Br1A 174.1(3)
P2 Pt1 Br1A 92.42(15)
P1 Pt1 Br1A 89.14(14)
C27 Pt1 Br1 172.34(13)
P2 Pt1 Br1 94.39(4)
P1 Pt1 Br1 87.46(3)
C35 Pt2 P4 92.45(10)
C35 Pt2 P3 89.56(11)
P4 Pt2 P3 176.70(4)
C35 Pt2 Br2 177.95(11)
P4 Pt2 Br2 86.81(3)
P3 Pt2 Br2 91.27(3)
C1 P1 C3 104.9(2)
C1 P1 C5 104.8(3)
C3 P1 C5 102.8(2)
C1 P1 Pt1 116.30(15)
C3 P1 Pt1 113.53(17)
C5 P1 Pt1 113.11(19)
C11 P2 C9 106.1(5)
C7A P2 C9 110.3(6)
C11 P2 C7 104.7(5)
C9 P2 C7 95.2(4)
C7A P2 C11A 111.1(9)
C9 P2 C11A 98.9(6)
C11 P2 Pt1 120.2(4)
C7A P2 Pt1 113.1(7)
C9 P2 Pt1 112.26(17)
C7 P2 Pt1 115.2(3)
C11A P2 Pt1 110.4(6)
C13 P3 C17 103.3(3)
C13 P3 C15 111.5(3)
C17 P3 C15 95.7(3)
C13 P3 C15A 80.0(6)
C17 P3 C15A 126.1(6)
C13 P3 Pt2 115.7(2)
C17 P3 Pt2 115.79(19)
C15 P3 Pt2 112.9(2)
C15A P3 Pt2 110.0(5)
C19 P4 C23 105.0(2)
C19 P4 C21 104.5(2)
C23 P4 C21 104.3(2)
C19 P4 Pt2 114.40(17)
C23 P4 Pt2 117.10(14)
C21 P4 Pt2 110.39(16)
C2 C1 P1 116.2(3)
C2 C1 H1A 108.2
P1 C1 H1A 108.2
C2 C1 H1B 108.2
P1 C1 H1B 108.2
H1A C1 H1B 107.4
C1 C2 H2A 109.5
C1 C2 H2B 109.5
H2A C2 H2B 109.5
C1 C2 H2C 109.5
H2A C2 H2C 109.5
H2B C2 H2C 109.5
C4 C3 P1 113.9(3)
C4 C3 H3A 108.8
P1 C3 H3A 108.8
C4 C3 H3B 108.8
P1 C3 H3B 108.8
H3A C3 H3B 107.7
C3 C4 H4A 109.5
C3 C4 H4B 109.5
H4A C4 H4B 109.5
C3 C4 H4C 109.5
H4A C4 H4C 109.5
H4B C4 H4C 109.5
C6 C5 P1 112.4(4)
C6 C5 H5A 109.1
P1 C5 H5A 109.1
C6 C5 H5B 109.1
P1 C5 H5B 109.1
H5A C5 H5B 107.9
C5 C6 H6A 109.5
C5 C6 H6B 109.5
H6A C6 H6B 109.5
C5 C6 H6C 109.5
H6A C6 H6C 109.5
H6B C6 H6C 109.5
C8 C7 P2 111.3(8)
C8 C7 H7A 109.4
P2 C7 H7A 109.4
C8 C7 H7B 109.4
P2 C7 H7B 109.4
H7A C7 H7B 108.0
C7 C8 H8A 109.5
C7 C8 H8B 109.5
H8A C8 H8B 109.5
C7 C8 H8C 109.5
H8A C8 H8C 109.5
H8B C8 H8C 109.5
C10 C9 P2 113.0(4)
C10 C9 H9A 109.0
P2 C9 H9A 109.0
C10 C9 H9B 109.0
P2 C9 H9B 109.0
H9A C9 H9B 107.8
C9 C10 H10A 109.5
C9 C10 H10B 109.5
H10A C10 H10B 109.5
C9 C10 H10C 109.5
H10A C10 H10C 109.5
H10B C10 H10C 109.5
C12 C11 P2 131.4(11)
C12 C11 H11A 104.4
P2 C11 H11A 104.4
C12 C11 H11B 104.4
P2 C11 H11B 104.4
H11A C11 H11B 105.6
C11 C12 H12A 109.5
C11 C12 H12B 109.5
H12A C12 H12B 109.5
C11 C12 H12C 109.5
H12A C12 H12C 109.5
H12B C12 H12C 109.5
C14 C13 P3 113.5(6)
C14 C13 H13A 108.9
P3 C13 H13A 108.9
C14 C13 H13B 108.9
P3 C13 H13B 108.9
H13A C13 H13B 107.7
C13 C14 H14A 109.5
C13 C14 H14B 109.5
H14A C14 H14B 109.5
C13 C14 H14C 109.5
H14A C14 H14C 109.5
H14B C14 H14C 109.5
C16 C15 P3 112.9(6)
C16 C15 H15A 109.0
P3 C15 H15A 109.0
C16 C15 H15B 109.0
P3 C15 H15B 109.0
H15A C15 H15B 107.8
C15 C16 H16A 109.5
C15 C16 H16B 109.5
H16A C16 H16B 109.5
C15 C16 H16C 109.5
H16A C16 H16C 109.5
H16B C16 H16C 109.5
C18 C17 P3 115.6(4)
C18 C17 H17A 108.4
P3 C17 H17A 108.4
C18 C17 H17B 108.4
P3 C17 H17B 108.4
H17A C17 H17B 107.4
C17 C18 H18A 109.5
C17 C18 H18B 109.5
H18A C18 H18B 109.5
C17 C18 H18C 109.5
H18A C18 H18C 109.5
H18B C18 H18C 109.5
C20 C19 P4 112.9(4)
C20 C19 H19A 109.0
P4 C19 H19A 109.0
C20 C19 H19B 109.0
P4 C19 H19B 109.0
H19A C19 H19B 107.8
C19 C20 H20A 109.5
C19 C20 H20B 109.5
H20A C20 H20B 109.5
C19 C20 H20C 109.5
H20A C20 H20C 109.5
H20B C20 H20C 109.5
C22 C21 P4 111.4(3)
C22 C21 H21A 109.3
P4 C21 H21A 109.3
C22 C21 H21B 109.3
P4 C21 H21B 109.3
H21A C21 H21B 108.0
C21 C22 H22A 109.5
C21 C22 H22B 109.5
H22A C22 H22B 109.5
C21 C22 H22C 109.5
H22A C22 H22C 109.5
H22B C22 H22C 109.5
C24 C23 P4 116.3(3)
C24 C23 H23A 108.2
P4 C23 H23A 108.2
C24 C23 H23B 108.2
P4 C23 H23B 108.2
H23A C23 H23B 107.4
C23 C24 H24A 109.5
C23 C24 H24B 109.5
H24A C24 H24B 109.5
C23 C24 H24C 109.5
H24A C24 H24C 109.5
H24B C24 H24C 109.5
C26 C25 C30 121.2(4)
C26 C25 H25 119.4
C30 C25 H25 119.4
C25 C26 C27 121.7(3)
C25 C26 H26 119.2
C27 C26 H26 119.2
C28 C27 C26 117.1(3)
C28 C27 Pt1 125.0(3)
C26 C27 Pt1 117.8(3)
C27 C28 C29 121.1(4)
C27 C28 H28 119.4
C29 C28 H28 119.4
C30 C29 C28 121.6(3)
C30 C29 H29 119.2
C28 C29 H29 119.2
C29 C30 C25 117.2(3)
C29 C30 C31 120.3(3)
C25 C30 C31 122.5(3)
C44 C31 C30 122.4(3)
C44 C31 C32 122.1(3)
C30 C31 C32 115.5(3)
C37 C32 C33 117.8(3)
C37 C32 C31 122.0(3)
C33 C32 C31 120.2(3)
C32 C33 C34 121.0(4)
C32 C33 H33 119.5
C34 C33 H33 119.5
C35 C34 C33 121.9(4)
C35 C34 H34 119.0
C33 C34 H34 119.0
C34 C35 C36 116.6(3)
C34 C35 Pt2 122.2(3)
C36 C35 Pt2 121.2(3)
C37 C36 C35 121.7(4)
C37 C36 H36 119.2
C35 C36 H36 119.2
C32 C37 C36 120.9(4)
C32 C37 H37 119.5
C36 C37 H37 119.5
C43 C38 C39 120.6(4)
C43 C38 H38 119.7
C39 C38 H38 119.7
C40 C39 C38 120.8(4)
C40 C39 H39 119.6
C38 C39 H39 119.6
C39 C40 C41 119.7(4)
C39 C40 H40 120.2
C41 C40 H40 120.2
C40 C41 C42 120.0(4)
C40 C41 H41 120.0
C42 C41 H41 120.0
C41 C42 C43 120.5(4)
C41 C42 H42 119.8
C43 C42 H42 119.8
C38 C43 C42 118.4(4)
C38 C43 C44 122.3(4)
C42 C43 C44 119.3(3)
C31 C44 C45 123.3(3)
C31 C44 C43 123.1(3)
C45 C44 C43 113.6(3)
C46 C45 C50 117.8(3)
C46 C45 C44 120.7(3)
C50 C45 C44 121.4(4)
C47 C46 C45 121.4(4)
C47 C46 H46 119.3
C45 C46 H46 119.3
C46 C47 C48 120.2(4)
C46 C47 H47 119.9
C48 C47 H47 119.9
C49 C48 C47 119.4(4)
C49 C48 H48 120.3
C47 C48 H48 120.3
C48 C49 C50 121.1(4)
C48 C49 H49 119.4
C50 C49 H49 119.4
C49 C50 C45 120.0(4)
C49 C50 H50 120.0
C45 C50 H50 120.0
C8A C7A P2 112.1(15)
C8A C7A H7A1 109.2
P2 C7A H7A1 109.2
C8A C7A H7A2 109.2
P2 C7A H7A2 109.2
H7A1 C7A H7A2 107.9
C7A C8A H8A1 109.5
C7A C8A H8A2 109.5
H8A1 C8A H8A2 109.5
C7A C8A H8A3 109.5
H8A1 C8A H8A3 109.5
H8A2 C8A H8A3 109.5
C12A C11A P2 101.6(13)
C12A C11A H11C 111.4
P2 C11A H11C 111.4
C12A C11A H11D 111.4
P2 C11A H11D 111.4
H11C C11A H11D 109.3
C11A C12A H12D 109.5
C11A C12A H12E 109.5
H12D C12A H12E 109.5
C11A C12A H12F 109.5
H12D C12A H12F 109.5
H12E C12A H12F 109.5
C16A C15A P3 107.9(11)
C16A C15A H15C 110.1
P3 C15A H15C 110.1
C16A C15A H15D 110.1
P3 C15A H15D 110.1
H15C C15A H15D 108.4
C15A C16A H16D 109.5
C15A C16A H16E 109.5
H16D C16A H16E 109.5
C15A C16A H16F 109.5
H16D C16A H16F 109.5
H16E C16A H16F 109.5
Cl2 C51 Cl1 112.1(11)
Cl2 C51 H51A 109.2
Cl1 C51 H51A 109.2
Cl2 C51 H51B 109.2
Cl1 C51 H51B 109.2
H51A C51 H51B 107.9

loop_
_geom_bond_atom_site_label_1
_geom_bond_atom_site_label_2
_geom_bond_distance
Pt1 C27 2.028(4)
Pt1 P2 2.2912(13)
Pt1 P1 2.3021(12)
Pt1 Br1A 2.484(6)
Pt1 Br1 2.5225(7)
Pt2 C35 2.025(4)
Pt2 P4 2.2910(11)
Pt2 P3 2.2931(11)
Pt2 Br2 2.5279(5)
P1 C1 1.816(5)
P1 C3 1.818(4)
P1 C5 1.824(5)
P2 C11 1.763(10)
P2 C7A 1.764(14)
P2 C9 1.829(5)
P2 C7 1.872(9)
P2 C11A 1.933(14)
P3 C13 1.776(6)
P3 C17 1.844(6)
P3 C15 1.845(7)
P3 C15A 1.861(16)
P4 C19 1.822(5)
P4 C23 1.824(4)
P4 C21 1.827(4)
C1 C2 1.518(6)
C1 H1A 0.99
C1 H1B 0.99
C2 H2A 0.98
C2 H2B 0.98
C2 H2C 0.98
C3 C4 1.521(7)
C3 H3A 0.99
C3 H3B 0.99
C4 H4A 0.98
C4 H4B 0.98
C4 H4C 0.98
C5 C6 1.523(8)
C5 H5A 0.99
C5 H5B 0.99
C6 H6A 0.98
C6 H6B 0.98
C6 H6C 0.98
C7 C8 1.583(16)
C7 H7A 0.99
C7 H7B 0.99
C8 H8A 0.98
C8 H8B 0.98
C8 H8C 0.98
C9 C10 1.497(7)
C9 H9A 0.99
C9 H9B 0.99
C10 H10A 0.98
C10 H10B 0.98
C10 H10C 0.98
C11 C12 1.380(14)
C11 H11A 0.99
C11 H11B 0.99
C12 H12A 0.98
C12 H12B 0.98
C12 H12C 0.98
C13 C14 1.454(11)
C13 H13A 0.99
C13 H13B 0.99
C14 H14A 0.98
C14 H14B 0.98
C14 H14C 0.98
C15 C16 1.517(12)
C15 H15A 0.99
C15 H15B 0.99
C16 H16A 0.98
C16 H16B 0.98
C16 H16C 0.98
C17 C18 1.509(7)
C17 H17A 0.99
C17 H17B 0.99
C18 H18A 0.98
C18 H18B 0.98
C18 H18C 0.98
C19 C20 1.500(7)
C19 H19A 0.99
C19 H19B 0.99
C20 H20A 0.98
C20 H20B 0.98
C20 H20C 0.98
C21 C22 1.511(7)
C21 H21A 0.99
C21 H21B 0.99
C22 H22A 0.98
C22 H22B 0.98
C22 H22C 0.98
C23 C24 1.524(6)
C23 H23A 0.99
C23 H23B 0.99
C24 H24A 0.98
C24 H24B 0.98
C24 H24C 0.98
C25 C26 1.381(5)
C25 C30 1.394(5)
C25 H25 0.95
C26 C27 1.399(5)
C26 H26 0.95
C27 C28 1.389(5)
C28 C29 1.390(5)
C28 H28 0.95
C29 C30 1.390(5)
C29 H29 0.95
C30 C31 1.493(5)
C31 C44 1.342(5)
C31 C32 1.501(5)
C32 C37 1.386(5)
C32 C33 1.387(5)
C33 C34 1.392(5)
C33 H33 0.95
C34 C35 1.388(5)
C34 H34 0.95
C35 C36 1.395(5)
C36 C37 1.394(5)
C36 H36 0.95
C37 H37 0.95
C38 C43 1.381(6)
C38 C39 1.390(6)
C38 H38 0.95
C39 C40 1.370(7)
C39 H39 0.95
C40 C41 1.381(7)
C40 H40 0.95
C41 C42 1.392(6)
C41 H41 0.95
C42 C43 1.402(6)
C42 H42 0.95
C43 C44 1.492(5)
C44 C45 1.491(5)
C45 C46 1.395(5)
C45 C50 1.399(5)
C46 C47 1.372(5)
C46 H46 0.95
C47 C48 1.380(6)
C47 H47 0.95
C48 C49 1.372(6)
C48 H48 0.95
C49 C50 1.383(6)
C49 H49 0.95
C50 H50 0.95
C7A C8A 1.51(3)
C7A H7A1 0.99
C7A H7A2 0.99
C8A H8A1 0.98
C8A H8A2 0.98
C8A H8A3 0.98
C11A C12A 1.552(17)
C11A H11C 0.99
C11A H11D 0.99
C12A H12D 0.98
C12A H12E 0.98
C12A H12F 0.98
C15A C16A 1.55(2)
C15A H15C 0.99
C15A H15D 0.99
C16A H16D 0.98
C16A H16E 0.98
C16A H16F 0.98
C51 Cl2 1.646(17)
C51 Cl1 1.862(18)
C51 H51A 0.99
C51 H51B 0.99

loop_
_geom_torsion_atom_site_label_1
_geom_torsion_atom_site_label_2
_geom_torsion_atom_site_label_3
_geom_torsion_atom_site_label_4
_geom_torsion
C3 P1 C1 C2 51.3(4)
C5 P1 C1 C2 -56.6(4)
Pt1 P1 C1 C2 177.7(3)
C1 P1 C3 C4 65.4(4)
C5 P1 C3 C4 174.8(4)
Pt1 P1 C3 C4 -62.7(4)
C1 P1 C5 C6 -69.1(5)
C3 P1 C5 C6 -178.6(5)
Pt1 P1 C5 C6 58.6(5)
C11 P2 C7 C8 -71.8(8)
C9 P2 C7 C8 180.0(6)
Pt1 P2 C7 C8 62.4(7)
C11 P2 C9 C10 74.8(6)
C7A P2 C9 C10 174.6(8)
C7 P2 C9 C10 -178.2(5)
C11A P2 C9 C10 58.1(7)
Pt1 P2 C9 C10 -58.3(4)
C9 P2 C11 C12 30.1(17)
C7 P2 C11 C12 -69.8(17)
Pt1 P2 C11 C12 158.7(14)
C17 P3 C13 C14 -65.7(6)
C15 P3 C13 C14 -167.3(6)
C15A P3 C13 C14 169.4(8)
Pt2 P3 C13 C14 61.8(6)
C13 P3 C15 C16 -72.6(7)
C17 P3 C15 C16 -179.2(6)
Pt2 P3 C15 C16 59.7(6)
C13 P3 C17 C18 -43.6(6)
C15 P3 C17 C18 70.1(6)
C15A P3 C17 C18 43.7(9)
Pt2 P3 C17 C18 -171.0(4)
C23 P4 C19 C20 -64.7(4)
C21 P4 C19 C20 -174.2(4)
Pt2 P4 C19 C20 65.0(4)
C19 P4 C21 C22 -173.6(4)
C23 P4 C21 C22 76.4(4)
Pt2 P4 C21 C22 -50.2(4)
C19 P4 C23 C24 -54.3(5)
C21 P4 C23 C24 55.3(4)
Pt2 P4 C23 C24 177.6(4)
C30 C25 C26 C27 1.3(6)
C25 C26 C27 C28 -3.6(6)
C25 C26 C27 Pt1 173.5(3)
C26 C27 C28 C29 2.1(6)
Pt1 C27 C28 C29 -174.7(3)
C27 C28 C29 C30 1.7(6)
C28 C29 C30 C25 -4.1(6)
C28 C29 C30 C31 174.5(4)
C26 C25 C30 C29 2.6(6)
C26 C25 C30 C31 -175.9(3)
C29 C30 C31 C44 -133.9(4)
C25 C30 C31 C44 44.6(6)
C29 C30 C31 C32 45.8(5)
C25 C30 C31 C32 -135.7(4)
C44 C31 C32 C37 64.5(5)
C30 C31 C32 C37 -115.2(4)
C44 C31 C32 C33 -117.1(4)
C30 C31 C32 C33 63.2(5)
C37 C32 C33 C34 -2.6(6)
C31 C32 C33 C34 179.0(4)
C32 C33 C34 C35 3.0(6)
C33 C34 C35 C36 -0.8(6)
C33 C34 C35 Pt2 179.7(3)
C34 C35 C36 C37 -1.7(6)
Pt2 C35 C36 C37 177.7(3)
C33 C32 C37 C36 0.1(6)
C31 C32 C37 C36 178.5(4)
C35 C36 C37 C32 2.1(6)
C43 C38 C39 C40 0.2(7)
C38 C39 C40 C41 -0.2(8)
C39 C40 C41 C42 -0.9(8)
C40 C41 C42 C43 2.1(7)
C39 C38 C43 C42 0.9(6)
C39 C38 C43 C44 -178.8(4)
C41 C42 C43 C38 -2.0(6)
C41 C42 C43 C44 177.7(4)
C30 C31 C44 C45 -176.1(3)
C32 C31 C44 C45 4.2(6)
C30 C31 C44 C43 4.2(6)
C32 C31 C44 C43 -175.5(3)
C38 C43 C44 C31 61.3(6)
C42 C43 C44 C31 -118.5(4)
C38 C43 C44 C45 -118.5(4)
C42 C43 C44 C45 61.7(5)
C31 C44 C45 C46 -118.5(4)
C43 C44 C45 C46 61.2(5)
C31 C44 C45 C50 65.2(5)
C43 C44 C45 C50 -115.1(4)
C50 C45 C46 C47 -1.5(6)
C44 C45 C46 C47 -178.0(4)
C45 C46 C47 C48 2.1(6)
C46 C47 C48 C49 -1.2(6)
C47 C48 C49 C50 -0.2(7)
C48 C49 C50 C45 0.8(7)
C46 C45 C50 C49 0.1(6)
C44 C45 C50 C49 176.5(4)
C9 P2 C7A C8A -177.8(16)
C11A P2 C7A C8A -69.1(19)
Pt1 P2 C7A C8A 55.6(18)
C13 P3 C15A C16A -174.9(11)
C17 P3 C15A C16A 85.9(11)
Pt2 P3 C15A C16A -61.1(11)
